data_4315993
loop_
_publ_author_name
'Nicolas Leblanc'
'Wenhua Bi'
'Nicolas Mercier'
'Pascale Auban-Senzier'
'Claude Pasquier'

_publ_contact_author_address
;
Laboratoire Chimie Ingenierie Moleculaire Materiaux Angers
UMR CNRS 6501, Faculte des Sciences, 2 Bd Lavoisier, F-49045 Angers, France
;
_publ_contact_author_email nicolas.mercier@univ-angers.fr
_publ_contact_author_fax (33)2.41.73.54.05
_publ_contact_author_name 'Mercier, Nicolas'
_publ_contact_author_phone (33)2.41.73.50.83
_publ_section_title
;
 Photochromism, Electrical Properties, and Structural Investigations of a
 Series of Hydrated Methylviologen Halobismuthate Hybrids: Influence of
 the Anionic Oligomer Size and Iodide Doping on the Photoinduced
 Properties and on the Dehydration Process
;
_journal_name_full 'Inorganic Chemistry'
_journal_page_first 5824
_journal_page_last 5833
_journal_paper_doi 10.1021/ic901525p
_journal_volume 49
_journal_year 2010
_chemical_compound_source 'synthesis as described'
_chemical_formula_moiety '3(C12 H14 N2), Bi4 Cl18'
_chemical_formula_sum 'C36 H42 Bi4 Cl18 N6'
_chemical_formula_weight 2032.83
_chemical_name_systematic
;
 ?
;
_space_group_IT_number 2
_symmetry_cell_setting triclinic
_symmetry_Int_Tables_number 2
_symmetry_space_group_name_Hall '-P 1'
_symmetry_space_group_name_H-M 'P -1'
_atom_sites_solution_hydrogens geom
_atom_sites_solution_primary direct
_atom_sites_solution_secondary difmap
_audit_conform_dict_location ftp://ftp.iucr.org/pub/cif_core.dic
_audit_conform_dict_name cif_core.dic
_audit_conform_dict_version 2.3
_audit_creation_date 2009-12-03T14:27:44-00:00
_audit_creation_method 'WinGX routine CIF_UPDATE'
_cell_angle_alpha 72.336(5)
_cell_angle_beta 89.811(6)
_cell_angle_gamma 71.266(6)
_cell_formula_units_Z 1
_cell_length_a 9.2588(7)
_cell_length_b 12.5306(9)
_cell_length_c 14.5781(4)
_cell_measurement_reflns_used 16684
_cell_measurement_temperature 293(2)
_cell_measurement_theta_max 30
_cell_measurement_theta_min 2
_cell_measurement_wavelength 0.71073
_cell_volume 1517.87(18)
_computing_molecular_graphics 'Ortep-3 for Windows (Farrugia, 1997)'
_computing_publication_material 'WinGX publication routines (Farrugia, 1999)'
_computing_structure_refinement 'SHELXL-97 (Sheldrick, 1997)'
_computing_structure_solution 'SHELXS-86 (Sheldrick, 1986)'
_diffrn_ambient_temperature 293(2)
_diffrn_detector_area_resol_mean 9
_diffrn_measured_fraction_theta_full 0.993
_diffrn_measured_fraction_theta_max 0.993
_diffrn_measurement_device_type KappaCCD
_diffrn_measurement_method CCD
_diffrn_radiation_monochromator 'horizontally mounted graphite crystal'
_diffrn_radiation_probe x-ray
_diffrn_radiation_source 'fine-focus sealed tube'
_diffrn_radiation_type MoK\a
_diffrn_radiation_wavelength 0.71073
_diffrn_reflns_av_R_equivalents 0.0766
_diffrn_reflns_av_unetI/netI 0.0557
_diffrn_reflns_limit_h_max 13
_diffrn_reflns_limit_h_min -12
_diffrn_reflns_limit_k_max 17
_diffrn_reflns_limit_k_min -17
_diffrn_reflns_limit_l_max 20
_diffrn_reflns_limit_l_min -20
_diffrn_reflns_number 61586
_diffrn_reflns_theta_full 30.02
_diffrn_reflns_theta_max 30.02
_diffrn_reflns_theta_min 2.34
_exptl_absorpt_coefficient_mu 12.408
_exptl_absorpt_correction_T_max 0.898
_exptl_absorpt_correction_T_min 0.305
_exptl_absorpt_correction_type multi-scan
_exptl_absorpt_process_details '(SADABS (Sheldrick, Bruker, 2000))'
_exptl_crystal_colour yellow
_exptl_crystal_density_diffrn 2.224
_exptl_crystal_density_method 'not measured'
_exptl_crystal_description prism
_exptl_crystal_F_000 938
_exptl_crystal_size_max 0.323
_exptl_crystal_size_mid 0.096
_exptl_crystal_size_min 0.066
_refine_diff_density_max 1.635
_refine_diff_density_min -2.014
_refine_diff_density_rms 0.44
_refine_ls_extinction_method none
_refine_ls_goodness_of_fit_ref 1.15
_refine_ls_hydrogen_treatment constr
_refine_ls_matrix_type full
_refine_ls_number_parameters 292
_refine_ls_number_reflns 8813
_refine_ls_number_restraints 0
_refine_ls_restrained_S_all 1.15
_refine_ls_R_factor_all 0.082
_refine_ls_R_factor_gt 0.0356
_refine_ls_shift/su_max 0.001
_refine_ls_shift/su_mean 0
_refine_ls_structure_factor_coef Fsqd
_refine_ls_weighting_details 'calc w=1/[\s^2^(Fo^2^)+(0.0634P)^2^+0.0000P] where P=(Fo^2^+2Fc^2^)/3'
_refine_ls_weighting_scheme calc
_refine_ls_wR_factor_gt 0.0853
_refine_ls_wR_factor_ref 0.1257
_reflns_number_gt 5783
_reflns_number_total 8813
_reflns_threshold_expression >2sigma(I)
_cod_data_source_file ic901525p_si_002_2.cif
_cod_data_source_block 1b
_cod_depositor_comments
;
The following automatic conversions were performed:

'_refine_ls_hydrogen_treatment' value 'CONSTR' changed to 'constr'
according to the built-in table from CIF Core dictionary named
'cif_core.dic' version 2.4.1 from 2010-06-29.

Automatic conversion script
Id: cif_fix_values 1646 2011-03-28 12:23:43Z adriana 
;
_cod_original_cell_volume 1517.87(16)
_cod_database_code 4315993

loop_
_symmetry_equiv_pos_as_xyz
'x, y, z'
'-x, -y, -z'

loop_
_atom_site_label
_atom_site_type_symbol
_atom_site_fract_x
_atom_site_fract_y
_atom_site_fract_z
_atom_site_U_iso_or_equiv
_atom_site_adp_type
_atom_site_occupancy
_atom_site_symmetry_multiplicity
_atom_site_calc_flag
_atom_site_refinement_flags
_atom_site_disorder_assembly
_atom_site_disorder_group
Bi1 Bi 0.01718(3) 0.32495(3) 0.262965(19) 0.03130(9) Uani 1 1 d . . .
Bi2 Bi -0.13339(3) 0.70176(2) 0.116971(19) 0.02963(9) Uani 1 1 d . . .
Cl1 Cl 0.2887(3) 0.1627(2) 0.33657(18) 0.0582(6) Uani 1 1 d . . .
Cl2 Cl 0.0683(3) 0.3134(2) 0.07243(16) 0.0523(6) Uani 1 1 d . . .
Cl3 Cl -0.1187(3) 0.1629(3) 0.3043(2) 0.0666(7) Uani 1 1 d . . .
Cl4 Cl -0.0384(3) 0.3557(3) 0.42837(18) 0.0663(8) Uani 1 1 d . . .
Cl5 Cl -0.2591(2) 0.5076(2) 0.17775(16) 0.0422(5) Uani 1 1 d . . .
Cl6 Cl 0.1441(2) 0.5110(2) 0.21563(15) 0.0411(5) Uani 1 1 d . . .
Cl7 Cl -0.2025(3) 0.7449(2) 0.27883(17) 0.0557(6) Uani 1 1 d . . .
Cl8 Cl -0.3934(3) 0.8531(2) 0.03617(18) 0.0527(6) Uani 1 1 d . . .
Cl9 Cl -0.0022(3) 0.8595(2) 0.07956(17) 0.0548(6) Uani 1 1 d . . .
N1 N 0.6148(9) 0.1947(7) 0.1186(6) 0.0489(19) Uani 1 1 d . . .
N2 N 0.4727(12) 0.2682(8) 0.4872(6) 0.059(2) Uani 1 1 d . . .
N3 N 0.2476(9) 0.8757(8) 0.2342(5) 0.0483(19) Uani 1 1 d . . .
C1 C 0.6628(14) 0.0645(10) 0.1702(9) 0.067(3) Uani 1 1 d . . .
H1A H 0.6968 0.0486 0.2366 0.101 Uiso 1 1 calc R . .
H1B H 0.7451 0.0233 0.1401 0.101 Uiso 1 1 calc R . .
H1C H 0.5775 0.0374 0.1672 0.101 Uiso 1 1 calc R . .
C2 C 0.7037(12) 0.2417(11) 0.0620(9) 0.069(3) Uani 1 1 d . . .
H2 H 0.7994 0.1922 0.055 0.083 Uiso 1 1 calc R . .
C3 C 0.6615(12) 0.3590(11) 0.0136(9) 0.070(3) Uani 1 1 d . . .
H3 H 0.7263 0.3884 -0.0278 0.084 Uiso 1 1 calc R . .
C4 C 0.5242(9) 0.4354(8) 0.0247(6) 0.041(2) Uani 1 1 d . . .
C5 C 0.4322(13) 0.3865(10) 0.0804(10) 0.074(4) Uani 1 1 d . . .
H5 H 0.335 0.4342 0.0869 0.088 Uiso 1 1 calc R . .
C6 C 0.4793(14) 0.2686(11) 0.1273(11) 0.080(4) Uani 1 1 d . . .
H6 H 0.4144 0.2375 0.1674 0.096 Uiso 1 1 calc R . .
C7 C 0.5211(18) 0.1391(10) 0.5398(9) 0.096(5) Uani 1 1 d . . .
H7A H 0.569 0.1232 0.6031 0.144 Uiso 1 1 calc R . .
H7B H 0.5926 0.0965 0.5047 0.144 Uiso 1 1 calc R . .
H7C H 0.433 0.1138 0.5458 0.144 Uiso 1 1 calc R . .
C8 C 0.5699(14) 0.3121(11) 0.4331(9) 0.076(3) Uani 1 1 d . . .
H8 H 0.6667 0.2614 0.4294 0.091 Uiso 1 1 calc R . .
C9 C 0.5291(12) 0.4293(11) 0.3839(8) 0.070(3) Uani 1 1 d . . .
H9 H 0.5973 0.4583 0.3457 0.084 Uiso 1 1 calc R . .
C10 C 0.3851(10) 0.5078(9) 0.3898(6) 0.041(2) Uani 1 1 d . . .
C11 C 0.2874(12) 0.4555(10) 0.4473(7) 0.055(2) Uani 1 1 d . . .
H11 H 0.1894 0.5031 0.4527 0.066 Uiso 1 1 calc R . .
C12 C 0.3348(13) 0.3359(11) 0.4953(8) 0.063(3) Uani 1 1 d . . .
H12 H 0.2698 0.3026 0.5335 0.075 Uiso 1 1 calc R . .
C13 C 0.3365(10) 0.6376(8) 0.3356(6) 0.0403(19) Uani 1 1 d . . .
C14 C 0.4236(13) 0.6876(10) 0.2706(10) 0.078(4) Uani 1 1 d . . .
H14 H 0.5166 0.6387 0.2593 0.093 Uiso 1 1 calc R . .
C15 C 0.3789(15) 0.8031(11) 0.2238(10) 0.082(4) Uani 1 1 d . . .
H15 H 0.4428 0.8334 0.1822 0.098 Uiso 1 1 calc R . .
C16 C 0.1946(15) 1.0024(10) 0.1780(8) 0.070(3) Uani 1 1 d . . .
H16A H 0.1401 1.0144 0.1178 0.105 Uiso 1 1 calc R . .
H16B H 0.2812 1.0289 0.1653 0.105 Uiso 1 1 calc R . .
H16C H 0.1277 1.0468 0.2139 0.105 Uiso 1 1 calc R . .
C17 C 0.1558(12) 0.8353(11) 0.2972(7) 0.069(3) Uani 1 1 d . . .
H17 H 0.0638 0.8875 0.3063 0.082 Uiso 1 1 calc R . .
C18 C 0.1991(11) 0.7181(10) 0.3470(7) 0.060(3) Uani 1 1 d . . .
H18 H 0.1352 0.6903 0.3902 0.072 Uiso 1 1 calc R . .

loop_
_atom_site_aniso_label
_atom_site_aniso_U_11
_atom_site_aniso_U_22
_atom_site_aniso_U_33
_atom_site_aniso_U_23
_atom_site_aniso_U_13
_atom_site_aniso_U_12
Cl1 0.0490(13) 0.0513(15) 0.0548(14) -0.0068(12) -0.0090(11) -0.0007(11)
Cl2 0.0560(14) 0.0645(16) 0.0425(12) -0.0272(12) 0.0129(10) -0.0186(12)
Cl3 0.0737(17) 0.0682(18) 0.0805(19) -0.0331(15) 0.0170(14) -0.0449(15)
Cl4 0.0753(17) 0.098(2) 0.0427(13) -0.0377(15) 0.0252(12) -0.0371(16)
Cl5 0.0343(10) 0.0425(12) 0.0509(12) -0.0161(10) 0.0072(9) -0.0134(9)
Cl6 0.0339(10) 0.0452(12) 0.0451(11) -0.0163(10) 0.0012(8) -0.0128(9)
Cl7 0.0669(15) 0.0658(17) 0.0426(12) -0.0262(12) 0.0177(11) -0.0249(13)
Cl8 0.0386(11) 0.0517(14) 0.0530(13) -0.0135(11) -0.0026(10) 0.0012(10)
Cl9 0.0690(15) 0.0609(16) 0.0508(13) -0.0185(12) 0.0148(11) -0.0428(13)
N1 0.050(5) 0.055(5) 0.051(5) -0.022(4) 0.001(4) -0.025(4)
N2 0.083(6) 0.049(5) 0.039(4) -0.006(4) -0.015(4) -0.023(5)
N3 0.057(5) 0.053(5) 0.042(4) -0.017(4) 0.008(4) -0.026(4)
C1 0.075(7) 0.060(8) 0.069(7) -0.022(6) -0.005(6) -0.024(6)
C2 0.039(5) 0.076(9) 0.069(7) -0.009(6) 0.010(5) -0.002(6)
C3 0.040(5) 0.065(8) 0.077(8) 0.001(6) 0.024(5) -0.003(5)
C4 0.029(4) 0.060(6) 0.048(5) -0.031(5) 0.012(4) -0.021(4)
C5 0.065(7) 0.042(6) 0.127(11) -0.039(7) 0.057(7) -0.023(6)
C6 0.069(7) 0.069(9) 0.128(12) -0.053(9) 0.061(8) -0.037(7)
C7 0.145(13) 0.044(7) 0.079(9) 0.013(6) -0.052(9) -0.034(8)
C8 0.065(7) 0.057(8) 0.073(8) -0.008(6) 0.001(6) 0.011(6)
C9 0.047(6) 0.072(8) 0.065(7) -0.009(6) 0.014(5) 0.001(6)
C10 0.044(5) 0.054(6) 0.034(4) -0.021(4) 0.007(4) -0.023(4)
C11 0.060(6) 0.057(7) 0.057(6) -0.021(5) 0.026(5) -0.029(5)
C12 0.064(7) 0.061(7) 0.070(7) -0.019(6) 0.013(5) -0.033(6)
C13 0.038(4) 0.056(6) 0.036(4) -0.022(4) 0.007(3) -0.020(4)
C14 0.072(7) 0.049(7) 0.121(11) -0.035(7) 0.063(7) -0.025(6)
C15 0.089(9) 0.052(7) 0.120(11) -0.029(7) 0.067(8) -0.041(7)
C16 0.099(9) 0.052(7) 0.063(7) -0.017(6) -0.001(6) -0.033(7)
C17 0.056(6) 0.075(8) 0.044(6) 0.002(5) 0.010(5) 0.000(6)
C18 0.045(5) 0.059(7) 0.051(6) 0.007(5) 0.021(4) -0.009(5)
Bi1 0.03429(17) 0.03138(17) 0.02865(15) -0.01102(12) 0.00633(11) -0.01024(13)
Bi2 0.03095(16) 0.02970(17) 0.02779(15) -0.00859(12) 0.00623(11) -0.01019(12)

loop_
_atom_type_symbol
_atom_type_description
_atom_type_scat_dispersion_real
_atom_type_scat_dispersion_imag
_atom_type_scat_source
Bi Bi -4.1077 10.2566 'International Tables Vol C Tables 4.2.6.8 and 6.1.1.4'
Cl Cl 0.1484 0.1585 'International Tables Vol C Tables 4.2.6.8 and 6.1.1.4'
N N 0.0061 0.0033 'International Tables Vol C Tables 4.2.6.8 and 6.1.1.4'
C C 0.0033 0.0016 'International Tables Vol C Tables 4.2.6.8 and 6.1.1.4'
H H 0 0 'International Tables Vol C Tables 4.2.6.8 and 6.1.1.4'

loop_
_geom_angle_atom_site_label_1
_geom_angle_atom_site_label_2
_geom_angle_atom_site_label_3
_geom_angle
_geom_angle_site_symmetry_1
_geom_angle_site_symmetry_3
_geom_angle_publ_flag
Bi1 Cl2 Bi2 177.59(9) . 2_565 ?
Bi1 Cl5 Bi2 97.13(6) . . ?
Bi1 Cl6 Bi2 97.04(6) . . ?
C2 N1 C6 116.9(10) . . ?
C2 N1 C1 121.5(9) . . ?
C6 N1 C1 121.6(9) . . ?
C12 N2 C8 122.2(10) . . ?
C12 N2 C7 118.6(11) . . ?
C8 N2 C7 119.2(11) . . ?
C15 N3 C17 120.4(10) . . ?
C15 N3 C16 121.7(9) . . ?
C17 N3 C16 117.9(9) . . ?
N1 C1 H1A 109.5 . . ?
N1 C1 H1B 109.5 . . ?
H1A C1 H1B 109.5 . . ?
N1 C1 H1C 109.5 . . ?
H1A C1 H1C 109.5 . . ?
H1B C1 H1C 109.5 . . ?
N1 C2 C3 122.4(10) . . ?
N1 C2 H2 118.8 . . ?
C3 C2 H2 118.8 . . ?
C2 C3 C4 120.7(10) . . ?
C2 C3 H3 119.7 . . ?
C4 C3 H3 119.7 . . ?
C5 C4 C3 116.6(10) . . ?
C5 C4 C4 121.1(10) . 2_665 ?
C3 C4 C4 122.3(10) . 2_665 ?
C4 C5 C6 120.5(10) . . ?
C4 C5 H5 119.7 . . ?
C6 C5 H5 119.7 . . ?
N1 C6 C5 122.8(10) . . ?
N1 C6 H6 118.6 . . ?
C5 C6 H6 118.6 . . ?
N2 C7 H7A 109.5 . . ?
N2 C7 H7B 109.5 . . ?
H7A C7 H7B 109.5 . . ?
N2 C7 H7C 109.5 . . ?
H7A C7 H7C 109.5 . . ?
H7B C7 H7C 109.5 . . ?
N2 C8 C9 120.7(11) . . ?
N2 C8 H8 119.7 . . ?
C9 C8 H8 119.7 . . ?
C8 C9 C10 120.8(11) . . ?
C8 C9 H9 119.6 . . ?
C10 C9 H9 119.6 . . ?
C9 C10 C11 115.7(10) . . ?
C9 C10 C13 121.9(9) . . ?
C11 C10 C13 122.4(8) . . ?
C12 C11 C10 121.0(10) . . ?
C12 C11 H11 119.5 . . ?
C10 C11 H11 119.5 . . ?
N2 C12 C11 119.7(10) . . ?
N2 C12 H12 120.2 . . ?
C11 C12 H12 120.2 . . ?
C14 C13 C18 114.6(9) . . ?
C14 C13 C10 122.9(8) . . ?
C18 C13 C10 122.5(8) . . ?
C15 C14 C13 121.9(10) . . ?
C15 C14 H14 119 . . ?
C13 C14 H14 119 . . ?
N3 C15 C14 121.9(10) . . ?
N3 C15 H15 119 . . ?
C14 C15 H15 119 . . ?
N3 C16 H16A 109.5 . . ?
N3 C16 H16B 109.5 . . ?
H16A C16 H16B 109.5 . . ?
N3 C16 H16C 109.5 . . ?
H16A C16 H16C 109.5 . . ?
H16B C16 H16C 109.5 . . ?
N3 C17 C18 119.1(10) . . ?
N3 C17 H17 120.4 . . ?
C18 C17 H17 120.4 . . ?
C17 C18 C13 122.0(9) . . ?
C17 C18 H18 119 . . ?
C13 C18 H18 119 . . ?
Cl4 Bi1 Cl3 89.41(9) . . ?
Cl4 Bi1 Cl1 91.56(9) . . ?
Cl3 Bi1 Cl1 91.95(9) . . ?
Cl4 Bi1 Cl5 89.85(8) . . ?
Cl3 Bi1 Cl5 91.93(8) . . ?
Cl1 Bi1 Cl5 175.89(7) . . ?
Cl4 Bi1 Cl6 89.79(8) . . ?
Cl3 Bi1 Cl6 176.24(8) . . ?
Cl1 Bi1 Cl6 91.75(7) . . ?
Cl5 Bi1 Cl6 84.39(6) . . ?
Cl4 Bi1 Cl2 174.89(9) . . ?
Cl3 Bi1 Cl2 94.02(8) . . ?
Cl1 Bi1 Cl2 92.10(8) . . ?
Cl5 Bi1 Cl2 86.25(7) . . ?
Cl6 Bi1 Cl2 86.54(6) . . ?
Cl8 Bi2 Cl9 92.99(9) . . ?
Cl8 Bi2 Cl7 88.90(8) . . ?
Cl9 Bi2 Cl7 88.75(8) . . ?
Cl8 Bi2 Cl2 86.46(7) . 2_565 ?
Cl9 Bi2 Cl2 85.84(7) . 2_565 ?
Cl7 Bi2 Cl2 172.67(8) . 2_565 ?
Cl8 Bi2 Cl6 173.64(7) . . ?
Cl9 Bi2 Cl6 93.33(8) . . ?
Cl7 Bi2 Cl6 90.49(7) . . ?
Cl2 Bi2 Cl6 94.75(7) 2_565 . ?
Cl8 Bi2 Cl5 92.37(8) . . ?
Cl9 Bi2 Cl5 173.89(7) . . ?
Cl7 Bi2 Cl5 88.43(7) . . ?
Cl2 Bi2 Cl5 97.41(6) 2_565 . ?
Cl6 Bi2 Cl5 81.28(6) . . ?

loop_
_geom_bond_atom_site_label_1
_geom_bond_atom_site_label_2
_geom_bond_distance
_geom_bond_site_symmetry_2
_geom_bond_publ_flag
Cl1 Bi1 2.649(2) . ?
Cl2 Bi1 2.855(2) . ?
Cl2 Bi2 2.873(2) 2_565 ?
Cl3 Bi1 2.638(2) . ?
Cl4 Bi1 2.580(2) . ?
Cl5 Bi1 2.803(2) . ?
Cl5 Bi2 2.927(2) . ?
Cl6 Bi1 2.841(2) . ?
Cl6 Bi2 2.894(2) . ?
Cl7 Bi2 2.610(2) . ?
Cl8 Bi2 2.552(2) . ?
Cl9 Bi2 2.562(2) . ?
N1 C2 1.310(13) . ?
N1 C6 1.332(13) . ?
N1 C1 1.489(13) . ?
N2 C12 1.315(14) . ?
N2 C8 1.335(15) . ?
N2 C7 1.480(13) . ?
N3 C15 1.304(14) . ?
N3 C17 1.346(12) . ?
N3 C16 1.464(13) . ?
C1 H1A 0.96 . ?
C1 H1B 0.96 . ?
C1 H1C 0.96 . ?
C2 C3 1.348(16) . ?
C2 H2 0.93 . ?
C3 C4 1.367(13) . ?
C3 H3 0.93 . ?
C4 C5 1.338(13) . ?
C4 C4 1.473(19) 2_665 ?
C5 C6 1.347(17) . ?
C5 H5 0.93 . ?
C6 H6 0.93 . ?
C7 H7A 0.96 . ?
C7 H7B 0.96 . ?
C7 H7C 0.96 . ?
C8 C9 1.349(16) . ?
C8 H8 0.93 . ?
C9 C10 1.400(14) . ?
C9 H9 0.93 . ?
C10 C11 1.411(12) . ?
C10 C13 1.491(13) . ?
C11 C12 1.368(15) . ?
C11 H11 0.93 . ?
C12 H12 0.93 . ?
C13 C14 1.379(13) . ?
C13 C18 1.393(13) . ?
C14 C15 1.322(16) . ?
C14 H14 0.93 . ?
C15 H15 0.93 . ?
C16 H16A 0.96 . ?
C16 H16B 0.96 . ?
C16 H16C 0.96 . ?
C17 C18 1.349(15) . ?
C17 H17 0.93 . ?
C18 H18 0.93 . ?
Bi2 Cl2 2.873(2) 2_565 ?

loop_
_geom_torsion_atom_site_label_1
_geom_torsion_atom_site_label_2
_geom_torsion_atom_site_label_3
_geom_torsion_atom_site_label_4
_geom_torsion
_geom_torsion_site_symmetry_1
_geom_torsion_site_symmetry_2
_geom_torsion_site_symmetry_3
_geom_torsion_site_symmetry_4
_geom_torsion_publ_flag
C6 N1 C2 C3 -0.5(18) . . . . ?
C1 N1 C2 C3 179.0(11) . . . . ?
N1 C2 C3 C4 3(2) . . . . ?
C2 C3 C4 C5 -4.2(18) . . . . ?
C2 C3 C4 C4 178.2(12) . . . 2_665 ?
C3 C4 C5 C6 4.1(19) . . . . ?
C4 C4 C5 C6 -178.3(12) 2_665 . . . ?
C2 N1 C6 C5 0.4(19) . . . . ?
C1 N1 C6 C5 -179.1(12) . . . . ?
C4 C5 C6 N1 -2(2) . . . . ?
C12 N2 C8 C9 -0.2(18) . . . . ?
C7 N2 C8 C9 179.7(11) . . . . ?
N2 C8 C9 C10 1.2(19) . . . . ?
C8 C9 C10 C11 -1.7(15) . . . . ?
C8 C9 C10 C13 -179.5(10) . . . . ?
C9 C10 C11 C12 1.5(14) . . . . ?
C13 C10 C11 C12 179.2(9) . . . . ?
C8 N2 C12 C11 0.0(16) . . . . ?
C7 N2 C12 C11 -180.0(9) . . . . ?
C10 C11 C12 N2 -0.6(16) . . . . ?
C9 C10 C13 C14 5.3(14) . . . . ?
C11 C10 C13 C14 -172.3(10) . . . . ?
C9 C10 C13 C18 -174.5(10) . . . . ?
C11 C10 C13 C18 7.9(13) . . . . ?
C18 C13 C14 C15 0.3(18) . . . . ?
C10 C13 C14 C15 -179.5(12) . . . . ?
C17 N3 C15 C14 3(2) . . . . ?
C16 N3 C15 C14 -176.3(12) . . . . ?
C13 C14 C15 N3 -2(2) . . . . ?
C15 N3 C17 C18 -2.1(17) . . . . ?
C16 N3 C17 C18 177.3(10) . . . . ?
N3 C17 C18 C13 0.4(17) . . . . ?
C14 C13 C18 C17 0.5(16) . . . . ?
C10 C13 C18 C17 -179.7(10) . . . . ?
Bi2 Cl5 Bi1 Cl4 92.83(8) . . . . ?
Bi2 Cl5 Bi1 Cl3 -177.77(7) . . . . ?
Bi2 Cl5 Bi1 Cl1 -17.4(10) . . . . ?
Bi2 Cl5 Bi1 Cl6 3.02(6) . . . . ?
Bi2 Cl5 Bi1 Cl2 -83.86(7) . . . . ?
Bi2 Cl6 Bi1 Cl4 -92.93(8) . . . . ?
Bi2 Cl6 Bi1 Cl3 -15.3(11) . . . . ?
Bi2 Cl6 Bi1 Cl1 175.51(7) . . . . ?
Bi2 Cl6 Bi1 Cl5 -3.06(6) . . . . ?
Bi2 Cl6 Bi1 Cl2 83.51(7) . . . . ?
Bi2 Cl2 Bi1 Cl4 111(2) 2_565 . . . ?
Bi2 Cl2 Bi1 Cl3 -116(2) 2_565 . . . ?
Bi2 Cl2 Bi1 Cl1 -24(2) 2_565 . . . ?
Bi2 Cl2 Bi1 Cl5 152(2) 2_565 . . . ?
Bi2 Cl2 Bi1 Cl6 67(2) 2_565 . . . ?
Bi1 Cl6 Bi2 Cl8 6.9(6) . . . . ?
Bi1 Cl6 Bi2 Cl9 -179.94(6) . . . . ?
Bi1 Cl6 Bi2 Cl7 91.28(7) . . . . ?
Bi1 Cl6 Bi2 Cl2 -93.84(7) . . . 2_565 ?
Bi1 Cl6 Bi2 Cl5 2.95(5) . . . . ?
Bi1 Cl5 Bi2 Cl8 177.45(7) . . . . ?
Bi1 Cl5 Bi2 Cl9 -31.2(7) . . . . ?
Bi1 Cl5 Bi2 Cl7 -93.73(8) . . . . ?
Bi1 Cl5 Bi2 Cl2 90.71(7) . . . 2_565 ?
Bi1 Cl5 Bi2 Cl6 -2.99(5) . . . . ?
